data_7063154
loop_
_publ_author_name
'Podjed, Nina'
'Ko\<smrlj, Janez'
'Modec, Barbara'

_publ_section_title
;
 Piperidine and piperazine analogs in action: zinc(ii)-mediated formation
 of amidines
;
_journal_issue 19
_journal_name_full 'New Journal of Chemistry'
_journal_page_first 8844
_journal_page_last 8859
_journal_paper_doi 10.1039/D4NJ00235K
_journal_volume 48
_journal_year 2024
_chemical_formula_moiety '2(C16 H19 N2 O2 Zn0.5)'
_chemical_formula_sum 'C32 H38 N4 O4 Zn'
_chemical_formula_weight 608.03
_space_group_crystal_system triclinic
_space_group_IT_number 2
_space_group_name_Hall '-P 1'
_space_group_name_H-M_alt 'P -1'
_atom_sites_solution_hydrogens mixed
_atom_sites_solution_primary dual
_audit_creation_date 2022-05-04
_audit_creation_method
;
Olex2 1.2
(compiled 2018.05.29 svn.r3508 for OlexSys, GUI svn.r5506)
;
_audit_update_record
;
2022-06-25 deposited with the CCDC.	2024-04-16 downloaded from the CCDC.
;
_cell_angle_alpha 104.223(2)
_cell_angle_beta 94.428(2)
_cell_angle_gamma 94.244(3)
_cell_formula_units_Z 2
_cell_length_a 10.4859(3)
_cell_length_b 11.0143(4)
_cell_length_c 13.4761(3)
_cell_measurement_reflns_used 11198
_cell_measurement_temperature 150.00(10)
_cell_measurement_theta_max 30.1400
_cell_measurement_theta_min 2.6280
_cell_volume 1497.23(8)
_computing_cell_refinement 'CrysAlisPro 1.171.40.68a (Rigaku OD, 2019)'
_computing_data_collection 'CrysAlisPro 1.171.40.68a (Rigaku OD, 2019)'
_computing_data_reduction 'CrysAlisPro 1.171.40.68a (Rigaku OD, 2019)'
_computing_molecular_graphics 'Olex2 (Dolomanov et al., 2009)'
_computing_publication_material 'Olex2 (Dolomanov et al., 2009)'
_computing_structure_refinement 'ShelXL (Sheldrick, 2015)'
_computing_structure_solution 'ShelXT (Sheldrick, 2015)'
_diffrn_ambient_environment N~2~
_diffrn_ambient_temperature 150.00(10)
_diffrn_detector 'CCD plate'
_diffrn_detector_area_resol_mean 10.4933
_diffrn_detector_type Atlas
_diffrn_measured_fraction_theta_full 0.999
_diffrn_measured_fraction_theta_max 0.909
_diffrn_measurement_details
;
List of Runs (angles in degrees, time in seconds):

  # Type    Start    End  Width  t~exp~   \w     \q     \k     \f   Frames
#--------------------------------------------------------------------------
  1  \w    -37.00  48.00   1.00    2.50    --   14.21 -77.00 -60.00   85
  2  \w     44.00  91.00   1.00    2.50    --   14.21 178.00 -60.00   47
  3  \w    -28.00  39.00   1.00    2.50    --   14.21  21.00  55.00   67
  4  \w     37.00  77.00   1.00    2.50    --   14.21  37.00-150.00   40
  5  \w     -8.00  86.00   1.00    2.50    --   14.21  37.00  90.00   94
  6  \w    -60.00  40.00   1.00    2.50    --   14.21 -37.00  30.00  100
  7  \w     -3.00  72.00   1.00    2.50    --   14.21  57.00 150.00   75
  8  \w    -77.00 -36.00   1.00    2.50    --  -14.52 133.00 132.55   41
  9  \w    -92.00 -58.00   1.00    2.50    --  -14.52 154.00 -25.90   34
 10  \w    -38.00  19.00   1.00    2.50    --  -14.52 -77.00-150.00   57
;
_diffrn_measurement_device 'four-circle diffractometer'
_diffrn_measurement_device_type 'SuperNova, Dual, Cu at home/near, Atlas'
_diffrn_measurement_method '\w scans'
_diffrn_orient_matrix_type 'CrysAlisPro convention (1999,Acta A55,543-557)'
_diffrn_orient_matrix_UB_11 0.0397290000
_diffrn_orient_matrix_UB_12 -0.0497807000
_diffrn_orient_matrix_UB_13 -0.0131777000
_diffrn_orient_matrix_UB_21 0.0545116000
_diffrn_orient_matrix_UB_22 0.0444527000
_diffrn_orient_matrix_UB_23 0.0068916000
_diffrn_orient_matrix_UB_31 0.0098078000
_diffrn_orient_matrix_UB_32 -0.0007905000
_diffrn_orient_matrix_UB_33 0.0524991000
_diffrn_radiation_monochromator mirror
_diffrn_radiation_probe x-ray
_diffrn_radiation_type MoK\a
_diffrn_radiation_wavelength 0.71073
_diffrn_reflns_av_R_equivalents 0.0279
_diffrn_reflns_av_unetI/netI 0.0329
_diffrn_reflns_Laue_measured_fraction_full 0.999
_diffrn_reflns_Laue_measured_fraction_max 0.909
_diffrn_reflns_limit_h_max 13
_diffrn_reflns_limit_h_min -14
_diffrn_reflns_limit_k_max 14
_diffrn_reflns_limit_k_min -15
_diffrn_reflns_limit_l_max 18
_diffrn_reflns_limit_l_min -19
_diffrn_reflns_number 26192
_diffrn_reflns_point_group_measured_fraction_full 0.999
_diffrn_reflns_point_group_measured_fraction_max 0.909
_diffrn_reflns_theta_full 25.242
_diffrn_reflns_theta_max 30.334
_diffrn_reflns_theta_min 2.604
_diffrn_source 'micro-focus sealed X-ray tube'
_diffrn_source_type 'SuperNova (Mo) X-ray Source'
_exptl_absorpt_coefficient_mu 0.863
_exptl_absorpt_correction_T_max 1.00000
_exptl_absorpt_correction_T_min 0.76694
_exptl_absorpt_correction_type multi-scan
_exptl_absorpt_process_details
;
CrysAlisPro 1.171.40.68a (Rigaku Oxford Diffraction, 2019)
Empirical absorption correction using spherical harmonics,
 implemented in SCALE3 ABSPACK scaling algorithm.
;
_exptl_crystal_colour colourless
_exptl_crystal_density_diffrn 1.349
_exptl_crystal_description block
_exptl_crystal_F_000 640
_exptl_crystal_size_max 0.6
_exptl_crystal_size_mid 0.4
_exptl_crystal_size_min 0.25
_refine_diff_density_max 0.543
_refine_diff_density_min -0.353
_refine_diff_density_rms 0.059
_refine_ls_extinction_method none
_refine_ls_goodness_of_fit_ref 1.040
_refine_ls_hydrogen_treatment mixed
_refine_ls_matrix_type full
_refine_ls_number_parameters 383
_refine_ls_number_reflns 8186
_refine_ls_number_restraints 0
_refine_ls_restrained_S_all 1.040
_refine_ls_R_factor_all 0.0458
_refine_ls_R_factor_gt 0.0333
_refine_ls_shift/su_max 0.001
_refine_ls_shift/su_mean 0.000
_refine_ls_structure_factor_coef Fsqd
_refine_ls_weighting_details 'w=1/[\s^2^(Fo^2^)+(0.0273P)^2^+0.8838P] where P=(Fo^2^+2Fc^2^)/3'
_refine_ls_weighting_scheme calc
_refine_ls_wR_factor_gt 0.0737
_refine_ls_wR_factor_ref 0.0815
_reflns_Friedel_coverage 0.000
_reflns_number_gt 6638
_reflns_number_total 8186
_reflns_threshold_expression 'I > 2\s(I)'
_cod_data_source_file d4nj00235k2.cif
_cod_data_source_block 3
_cod_depositor_comments 'Adding full bibliography for 7063150--7063171.cif.'
_cod_database_code 7063154
_shelx_shelxl_version_number 2018/3
_shelx_space_group_comment
;
The symmetry employed for this shelxl refinement is uniquely defined
by the following loop, which should always be used as a source of
symmetry information in preference to the above space-group names.
They are only intended as comments.
;
_shelx_estimated_absorpt_t_max 0.813
_shelx_estimated_absorpt_t_min 0.626
_reflns_odcompleteness_completeness 99.93
_reflns_odcompleteness_iscentric 1
_reflns_odcompleteness_theta 27.50
_olex2_refinement_description
;
1. Fixed Uiso
 At 1.2 times of:
  All C(H) groups, All C(H,H) groups
 At 1.5 times of:
  All C(H,H,H) groups
2.a Ternary CH refined with riding coordinates:
 C23(H23), C43(H43)
2.b Secondary CH2 refined with riding coordinates:
 C21(H21A,H21B), C22(H22A,H22B), C24(H24A,H24B), C25(H25A,H25B), C41(H41A,
 H41B), C42(H42A,H42B), C44(H44A,H44B), C45(H45A,H45B)
2.c Aromatic/amide H refined with riding coordinates:
 C11(H11), C12(H12), C13(H13), C14(H14), C16(H16), C17(H17), C31(H31),
 C32(H32), C33(H33), C34(H34), C36(H36), C37(H37)
2.d Idealised Me refined as rotating group:
 C26(H26A,H26B,H26C), C46(H46A,H46B,H46C)
;
_oxdiff_exptl_absorpt_empirical_details
;
Empirical correction (ABSPACK) includes:
- Absorption correction using spherical harmonics
- Frame scaling
;
_oxdiff_exptl_absorpt_empirical_full_max 1.375
_oxdiff_exptl_absorpt_empirical_full_min 0.667

loop_
_space_group_symop_operation_xyz
'x, y, z'
'-x, -y, -z'

loop_
_atom_site_label
_atom_site_type_symbol
_atom_site_fract_x
_atom_site_fract_y
_atom_site_fract_z
_atom_site_U_iso_or_equiv
_atom_site_adp_type
_atom_site_occupancy
_atom_site_site_symmetry_order
_atom_site_calc_flag
_atom_site_refinement_flags_posn
_atom_site_refinement_flags_adp
_atom_site_refinement_flags_occupancy
_atom_site_disorder_assembly
_atom_site_disorder_group
Zn1 Zn 0.500000 0.500000 0.500000 0.01583(6) Uani 1 2 d S T P . .
Zn2 Zn 0.500000 0.500000 1.000000 0.01638(6) Uani 1 2 d S T P . .
O1 O 0.56097(10) 0.57271(10) 0.38207(8) 0.0192(2) Uani 1 1 d . . . . .
O3 O 0.52442(11) 0.58143(10) 0.87988(8) 0.0213(2) Uani 1 1 d . . . . .
O11 O 0.72135(11) 0.58563(11) 0.28317(9) 0.0256(3) Uani 1 1 d . . . . .
O33 O 0.43749(12) 0.70733(11) 0.79033(9) 0.0279(3) Uani 1 1 d . . . . .
N1 N 0.68988(12) 0.41625(12) 0.47205(9) 0.0165(2) Uani 1 1 d . . . . .
N2 N 0.59469(12) 0.66133(12) 0.61782(10) 0.0173(3) Uani 1 1 d . . . . .
H2 H 0.539(2) 0.6759(19) 0.6614(16) 0.034(6) Uiso 1 1 d . . . . .
N3 N 0.31427(12) 0.58812(12) 0.98761(9) 0.0186(3) Uani 1 1 d . . . . .
N4 N 0.41522(13) 0.32732(12) 0.88466(10) 0.0185(3) Uani 1 1 d . . . . .
H4 H 0.3652(18) 0.3592(17) 0.8486(14) 0.022(5) Uiso 1 1 d . . . . .
C10 C 0.75663(14) 0.33867(14) 0.51863(11) 0.0171(3) Uani 1 1 d . . . . .
C11 C 0.70157(15) 0.29227(15) 0.59631(12) 0.0208(3) Uani 1 1 d . . . . .
H11 H 0.620714 0.312896 0.614661 0.025 Uiso 1 1 calc R . . . .
C12 C 0.76800(17) 0.21694(15) 0.64421(12) 0.0244(3) Uani 1 1 d . . . . .
H12 H 0.731785 0.187240 0.695621 0.029 Uiso 1 1 calc R . . . .
C13 C 0.88957(17) 0.18354(16) 0.61743(13) 0.0286(4) Uani 1 1 d . . . . .
H13 H 0.932601 0.131537 0.650635 0.034 Uiso 1 1 calc R . . . .
C14 C 0.94488(17) 0.22685(17) 0.54307(13) 0.0278(4) Uani 1 1 d . . . . .
H14 H 1.025687 0.204591 0.525883 0.033 Uiso 1 1 calc R . . . .
C15 C 0.87979(15) 0.30586(15) 0.49161(12) 0.0213(3) Uani 1 1 d . . . . .
C16 C 0.93120(16) 0.35323(17) 0.41367(13) 0.0279(4) Uani 1 1 d . . . . .
H16 H 1.011310 0.332695 0.393367 0.033 Uiso 1 1 calc R . . . .
C17 C 0.86394(16) 0.42868(16) 0.36828(12) 0.0244(3) Uani 1 1 d . . . . .
H17 H 0.897369 0.460135 0.316661 0.029 Uiso 1 1 calc R . . . .
C18 C 0.74288(14) 0.45909(14) 0.39999(11) 0.0176(3) Uani 1 1 d . . . . .
C19 C 0.66876(14) 0.54643(14) 0.35004(11) 0.0181(3) Uani 1 1 d . . . . .
C21 C 0.70915(17) 0.63528(16) 0.67681(13) 0.0266(3) Uani 1 1 d . . . . .
H21A H 0.775991 0.615086 0.631204 0.032 Uiso 1 1 calc R . . . .
H21B H 0.687567 0.562295 0.702605 0.032 Uiso 1 1 calc R . . . .
C22 C 0.76090(18) 0.74558(16) 0.76702(14) 0.0302(4) Uani 1 1 d . . . . .
H22A H 0.698951 0.758112 0.817588 0.036 Uiso 1 1 calc R . . . .
H22B H 0.839697 0.725467 0.799382 0.036 Uiso 1 1 calc R . . . .
C23 C 0.78761(18) 0.86693(16) 0.73418(14) 0.0298(4) Uani 1 1 d . . . . .
H23 H 0.857093 0.856079 0.689062 0.036 Uiso 1 1 calc R . . . .
C24 C 0.6681(2) 0.89015(17) 0.67323(15) 0.0362(4) Uani 1 1 d . . . . .
H24A H 0.686923 0.963154 0.646761 0.043 Uiso 1 1 calc R . . . .
H24B H 0.600566 0.908163 0.718442 0.043 Uiso 1 1 calc R . . . .
C25 C 0.62131(19) 0.77720(16) 0.58399(13) 0.0308(4) Uani 1 1 d . . . . .
H25A H 0.543617 0.794932 0.548410 0.037 Uiso 1 1 calc R . . . .
H25B H 0.685957 0.764124 0.535663 0.037 Uiso 1 1 calc R . . . .
C26 C 0.8309(2) 0.97769(19) 0.82756(16) 0.0459(5) Uani 1 1 d . . . . .
H26A H 0.763361 0.990494 0.872190 0.069 Uiso 1 1 calc GR . . . .
H26B H 0.850003 1.052390 0.804712 0.069 Uiso 1 1 calc GR . . . .
H26C H 0.906309 0.959494 0.864201 0.069 Uiso 1 1 calc GR . . . .
C30 C 0.20958(14) 0.59489(14) 1.04366(11) 0.0182(3) Uani 1 1 d . . . . .
C31 C 0.20097(16) 0.52474(15) 1.11786(12) 0.0220(3) Uani 1 1 d . . . . .
H31 H 0.265631 0.474699 1.128763 0.026 Uiso 1 1 calc R . . . .
C32 C 0.09682(16) 0.53065(16) 1.17386(12) 0.0247(3) Uani 1 1 d . . . . .
H32 H 0.091679 0.484096 1.222630 0.030 Uiso 1 1 calc R . . . .
C33 C -0.00248(16) 0.60561(16) 1.15917(12) 0.0260(3) Uani 1 1 d . . . . .
H33 H -0.072876 0.607690 1.197309 0.031 Uiso 1 1 calc R . . . .
C34 C 0.00533(16) 0.67513(16) 1.08859(13) 0.0257(3) Uani 1 1 d . . . . .
H34 H -0.059981 0.725153 1.079271 0.031 Uiso 1 1 calc R . . . .
C35 C 0.11128(15) 0.67241(15) 1.02925(12) 0.0214(3) Uani 1 1 d . . . . .
C36 C 0.12211(17) 0.74196(16) 0.95512(13) 0.0266(4) Uani 1 1 d . . . . .
H36 H 0.059030 0.793633 0.944209 0.032 Uiso 1 1 calc R . . . .
C37 C 0.22548(17) 0.73319(16) 0.89948(12) 0.0255(3) Uani 1 1 d . . . . .
H37 H 0.233605 0.778304 0.849970 0.031 Uiso 1 1 calc R . . . .
C38 C 0.31992(15) 0.65484(15) 0.91794(11) 0.0200(3) Uani 1 1 d . . . . .
C39 C 0.43701(15) 0.64730(15) 0.85690(11) 0.0205(3) Uani 1 1 d . . . . .
C41 C 0.33884(17) 0.23569(16) 0.92531(13) 0.0273(4) Uani 1 1 d . . . . .
H41A H 0.278885 0.279592 0.969205 0.033 Uiso 1 1 calc R . . . .
H41B H 0.395963 0.198732 0.967258 0.033 Uiso 1 1 calc R . . . .
C42 C 0.26405(19) 0.13070(18) 0.84079(14) 0.0348(4) Uani 1 1 d . . . . .
H42A H 0.218825 0.071633 0.871771 0.042 Uiso 1 1 calc R . . . .
H42B H 0.200662 0.166312 0.802904 0.042 Uiso 1 1 calc R . . . .
C43 C 0.35299(19) 0.06116(16) 0.76675(14) 0.0311(4) Uani 1 1 d . . . . .
H43 H 0.411811 0.020234 0.805306 0.037 Uiso 1 1 calc R . . . .
C44 C 0.43243(17) 0.15639(16) 0.72626(12) 0.0274(4) Uani 1 1 d . . . . .
H44A H 0.376427 0.192916 0.683175 0.033 Uiso 1 1 calc R . . . .
H44B H 0.494664 0.113727 0.684098 0.033 Uiso 1 1 calc R . . . .
C45 C 0.50284(16) 0.26120(16) 0.81347(12) 0.0243(3) Uani 1 1 d . . . . .
H45A H 0.565553 0.225505 0.851895 0.029 Uiso 1 1 calc R . . . .
H45B H 0.548927 0.321596 0.784290 0.029 Uiso 1 1 calc R . . . .
C46 C 0.2784(2) -0.0401(2) 0.67971(17) 0.0524(6) Uani 1 1 d . . . . .
H46A H 0.219683 -0.001901 0.641180 0.079 Uiso 1 1 calc GR . . . .
H46B H 0.231223 -0.099589 0.707866 0.079 Uiso 1 1 calc GR . . . .
H46C H 0.337239 -0.082565 0.635194 0.079 Uiso 1 1 calc GR . . . .

loop_
_atom_site_aniso_label
_atom_site_aniso_U_11
_atom_site_aniso_U_22
_atom_site_aniso_U_33
_atom_site_aniso_U_23
_atom_site_aniso_U_13
_atom_site_aniso_U_12
Zn1 0.01530(12) 0.01903(13) 0.01448(12) 0.00594(9) 0.00415(9) 0.00168(9)
Zn2 0.01713(13) 0.01847(13) 0.01427(12) 0.00445(9) 0.00375(9) 0.00308(9)
O1 0.0192(5) 0.0235(6) 0.0174(5) 0.0083(4) 0.0060(4) 0.0034(4)
O3 0.0244(6) 0.0242(6) 0.0170(5) 0.0069(4) 0.0056(4) 0.0033(4)
O11 0.0231(6) 0.0350(7) 0.0240(6) 0.0158(5) 0.0079(5) 0.0027(5)
O33 0.0323(7) 0.0320(7) 0.0253(6) 0.0140(5) 0.0111(5) 0.0089(5)
N1 0.0156(6) 0.0178(6) 0.0158(6) 0.0034(5) 0.0029(5) 0.0011(5)
N2 0.0162(6) 0.0201(6) 0.0165(6) 0.0049(5) 0.0046(5) 0.0025(5)
N3 0.0184(6) 0.0188(6) 0.0172(6) 0.0017(5) 0.0021(5) 0.0021(5)
N4 0.0189(7) 0.0204(6) 0.0165(6) 0.0042(5) 0.0023(5) 0.0037(5)
C10 0.0176(7) 0.0156(7) 0.0168(7) 0.0017(5) 0.0008(5) 0.0015(5)
C11 0.0206(8) 0.0211(8) 0.0213(7) 0.0057(6) 0.0045(6) 0.0028(6)
C12 0.0292(9) 0.0232(8) 0.0228(8) 0.0088(6) 0.0032(6) 0.0043(7)
C13 0.0301(9) 0.0274(9) 0.0304(9) 0.0110(7) -0.0007(7) 0.0087(7)
C14 0.0219(8) 0.0304(9) 0.0333(9) 0.0095(7) 0.0036(7) 0.0103(7)
C15 0.0179(8) 0.0231(8) 0.0224(7) 0.0036(6) 0.0030(6) 0.0046(6)
C16 0.0192(8) 0.0359(10) 0.0324(9) 0.0119(8) 0.0108(7) 0.0077(7)
C17 0.0205(8) 0.0330(9) 0.0239(8) 0.0117(7) 0.0101(6) 0.0045(7)
C18 0.0180(7) 0.0196(7) 0.0145(7) 0.0028(5) 0.0027(5) 0.0010(6)
C19 0.0183(7) 0.0211(7) 0.0149(7) 0.0050(6) 0.0026(5) 0.0000(6)
C21 0.0261(9) 0.0211(8) 0.0310(9) 0.0062(7) -0.0041(7) 0.0007(6)
C22 0.0322(10) 0.0258(9) 0.0304(9) 0.0072(7) -0.0085(7) -0.0006(7)
C23 0.0321(10) 0.0235(9) 0.0310(9) 0.0041(7) 0.0009(7) -0.0032(7)
C24 0.0504(12) 0.0196(8) 0.0364(10) 0.0056(7) -0.0044(9) 0.0033(8)
C25 0.0433(11) 0.0218(8) 0.0271(9) 0.0094(7) -0.0040(7) -0.0011(7)
C26 0.0632(15) 0.0267(10) 0.0405(11) 0.0035(8) -0.0125(10) -0.0070(9)
C30 0.0158(7) 0.0204(7) 0.0164(7) 0.0010(6) 0.0017(5) 0.0013(6)
C31 0.0209(8) 0.0235(8) 0.0213(7) 0.0047(6) 0.0025(6) 0.0032(6)
C32 0.0225(8) 0.0288(9) 0.0239(8) 0.0082(7) 0.0061(6) 0.0008(7)
C33 0.0192(8) 0.0323(9) 0.0248(8) 0.0036(7) 0.0062(6) 0.0006(7)
C34 0.0193(8) 0.0298(9) 0.0274(8) 0.0046(7) 0.0036(6) 0.0054(7)
C35 0.0192(8) 0.0215(8) 0.0210(7) 0.0007(6) 0.0008(6) 0.0035(6)
C36 0.0242(9) 0.0300(9) 0.0272(8) 0.0080(7) 0.0041(7) 0.0099(7)
C37 0.0284(9) 0.0288(9) 0.0232(8) 0.0113(7) 0.0059(6) 0.0089(7)
C38 0.0204(8) 0.0221(8) 0.0165(7) 0.0028(6) 0.0035(6) 0.0020(6)
C39 0.0229(8) 0.0221(8) 0.0163(7) 0.0043(6) 0.0037(6) 0.0015(6)
C41 0.0286(9) 0.0286(9) 0.0220(8) 0.0019(7) 0.0072(6) -0.0048(7)
C42 0.0336(10) 0.0340(10) 0.0312(9) 0.0002(8) 0.0074(8) -0.0103(8)
C43 0.0369(10) 0.0232(9) 0.0294(9) 0.0009(7) 0.0026(7) -0.0004(7)
C44 0.0316(9) 0.0255(8) 0.0218(8) -0.0011(7) 0.0056(7) 0.0031(7)
C45 0.0243(8) 0.0246(8) 0.0219(8) 0.0005(6) 0.0079(6) 0.0015(6)
C46 0.0647(16) 0.0377(12) 0.0412(12) -0.0096(9) 0.0067(11) -0.0171(11)

loop_
_atom_type_symbol
_atom_type_description
_atom_type_scat_dispersion_real
_atom_type_scat_dispersion_imag
_atom_type_scat_source
C C 0.0033 0.0016 'International Tables Vol C Tables 4.2.6.8 and 6.1.1.4'
H H 0.0000 0.0000 'International Tables Vol C Tables 4.2.6.8 and 6.1.1.4'
N N 0.0061 0.0033 'International Tables Vol C Tables 4.2.6.8 and 6.1.1.4'
O O 0.0106 0.0060 'International Tables Vol C Tables 4.2.6.8 and 6.1.1.4'
Zn Zn 0.2839 1.4301 'International Tables Vol C Tables 4.2.6.8 and 6.1.1.4'

loop_
_geom_angle_atom_site_label_1
_geom_angle_atom_site_label_2
_geom_angle_atom_site_label_3
_geom_angle
_geom_angle_site_symmetry_1
_geom_angle_site_symmetry_3
_geom_angle_publ_flag
O1 Zn1 O1 180.0 2_666 . ?
O1 Zn1 N1 102.70(4) 2_666 . ?
O1 Zn1 N1 77.30(4) . . ?
O1 Zn1 N1 77.30(4) 2_666 2_666 ?
O1 Zn1 N1 102.70(4) . 2_666 ?
O1 Zn1 N2 87.67(4) 2_666 . ?
O1 Zn1 N2 92.33(4) 2_666 2_666 ?
O1 Zn1 N2 87.67(4) . 2_666 ?
O1 Zn1 N2 92.33(4) . . ?
N1 Zn1 N1 180.00(2) 2_666 . ?
N2 Zn1 N1 88.33(5) 2_666 . ?
N2 Zn1 N1 88.33(5) . 2_666 ?
N2 Zn1 N1 91.67(5) . . ?
N2 Zn1 N1 91.67(5) 2_666 2_666 ?
N2 Zn1 N2 180.0 . 2_666 ?
O3 Zn2 O3 180.00(6) 2_667 . ?
O3 Zn2 N3 78.35(4) . . ?
O3 Zn2 N3 101.65(4) 2_667 . ?
O3 Zn2 N3 78.35(4) 2_667 2_667 ?
O3 Zn2 N3 101.65(4) . 2_667 ?
O3 Zn2 N4 92.30(5) 2_667 . ?
O3 Zn2 N4 87.70(5) 2_667 2_667 ?
O3 Zn2 N4 92.30(5) . 2_667 ?
O3 Zn2 N4 87.70(5) . . ?
N3 Zn2 N3 180.0 2_667 . ?
N4 Zn2 N3 90.21(5) 2_667 2_667 ?
N4 Zn2 N3 89.80(5) . 2_667 ?
N4 Zn2 N3 89.79(5) 2_667 . ?
N4 Zn2 N3 90.20(5) . . ?
N4 Zn2 N4 180.0 . 2_667 ?
C19 O1 Zn1 118.56(9) . . ?
C39 O3 Zn2 117.52(9) . . ?
C10 N1 Zn1 132.22(10) . . ?
C18 N1 Zn1 109.33(10) . . ?
C18 N1 C10 118.35(13) . . ?
C21 N2 Zn1 115.07(10) . . ?
C25 N2 Zn1 115.65(10) . . ?
C25 N2 C21 110.44(13) . . ?
C30 N3 Zn2 132.56(10) . . ?
C38 N3 Zn2 108.91(10) . . ?
C38 N3 C30 118.13(13) . . ?
C41 N4 Zn2 115.60(9) . . ?
C41 N4 C45 109.79(13) . . ?
C45 N4 Zn2 116.44(10) . . ?
N1 C10 C11 119.15(13) . . ?
N1 C10 C15 121.52(13) . . ?
C11 C10 C15 119.32(14) . . ?
C12 C11 C10 119.59(15) . . ?
C11 C12 C13 121.38(15) . . ?
C14 C13 C12 120.30(16) . . ?
C13 C14 C15 120.30(16) . . ?
C10 C15 C14 119.11(14) . . ?
C16 C15 C10 117.73(15) . . ?
C16 C15 C14 123.16(15) . . ?
C17 C16 C15 119.95(15) . . ?
C16 C17 C18 119.35(14) . . ?
N1 C18 C17 123.08(14) . . ?
N1 C18 C19 117.83(13) . . ?
C17 C18 C19 119.09(13) . . ?
O1 C19 C18 116.91(12) . . ?
O11 C19 O1 126.80(14) . . ?
O11 C19 C18 116.29(13) . . ?
N2 C21 C22 112.94(14) . . ?
C23 C22 C21 112.41(14) . . ?
C22 C23 C26 111.05(15) . . ?
C24 C23 C22 108.85(15) . . ?
C24 C23 C26 111.89(16) . . ?
C23 C24 C25 111.75(16) . . ?
N2 C25 C24 112.50(14) . . ?
N3 C30 C31 119.30(14) . . ?
N3 C30 C35 121.26(14) . . ?
C31 C30 C35 119.43(14) . . ?
C32 C31 C30 119.69(15) . . ?
C31 C32 C33 121.47(15) . . ?
C34 C33 C32 119.48(15) . . ?
C33 C34 C35 121.06(16) . . ?
C34 C35 C30 118.85(15) . . ?
C36 C35 C30 118.47(14) . . ?
C36 C35 C34 122.68(15) . . ?
C37 C36 C35 119.59(16) . . ?
C36 C37 C38 119.05(15) . . ?
N3 C38 C37 123.50(14) . . ?
N3 C38 C39 117.61(14) . . ?
C37 C38 C39 118.88(14) . . ?
O3 C39 C38 117.23(13) . . ?
O33 C39 O3 126.71(14) . . ?
O33 C39 C38 116.05(14) . . ?
N4 C41 C42 112.98(14) . . ?
C43 C42 C41 111.41(15) . . ?
C44 C43 C42 108.88(15) . . ?
C44 C43 C46 111.70(16) . . ?
C46 C43 C42 111.68(17) . . ?
C43 C44 C45 111.82(14) . . ?
N4 C45 C44 112.79(13) . . ?

loop_
_geom_bond_atom_site_label_1
_geom_bond_atom_site_label_2
_geom_bond_distance
_geom_bond_site_symmetry_2
_geom_bond_publ_flag
Zn1 O1 2.0693(10) 2_666 ?
Zn1 O1 2.0694(10) . ?
Zn1 N1 2.2746(12) 2_666 ?
Zn1 N1 2.2746(12) . ?
Zn1 N2 2.1848(13) . ?
Zn1 N2 2.1848(13) 2_666 ?
Zn2 O3 2.0576(10) 2_667 ?
Zn2 O3 2.0576(10) . ?
Zn2 N3 2.2521(13) 2_667 ?
Zn2 N3 2.2521(13) . ?
Zn2 N4 2.2153(13) . ?
Zn2 N4 2.2153(13) 2_667 ?
O1 C19 1.2688(18) . ?
O3 C39 1.2757(19) . ?
O11 C19 1.2391(17) . ?
O33 C39 1.2384(19) . ?
N1 C10 1.3778(19) . ?
N1 C18 1.3207(19) . ?
N2 C21 1.473(2) . ?
N2 C25 1.472(2) . ?
N3 C30 1.3760(19) . ?
N3 C38 1.329(2) . ?
N4 C41 1.476(2) . ?
N4 C45 1.4788(19) . ?
C10 C11 1.415(2) . ?
C10 C15 1.417(2) . ?
C11 C12 1.367(2) . ?
C12 C13 1.402(2) . ?
C13 C14 1.361(2) . ?
C14 C15 1.420(2) . ?
C15 C16 1.408(2) . ?
C16 C17 1.353(2) . ?
C17 C18 1.408(2) . ?
C18 C19 1.527(2) . ?
C21 C22 1.524(2) . ?
C22 C23 1.521(2) . ?
C23 C24 1.517(3) . ?
C23 C26 1.534(2) . ?
C24 C25 1.523(2) . ?
C30 C31 1.410(2) . ?
C30 C35 1.418(2) . ?
C31 C32 1.371(2) . ?
C32 C33 1.407(2) . ?
C33 C34 1.363(2) . ?
C34 C35 1.416(2) . ?
C35 C36 1.406(2) . ?
C36 C37 1.361(2) . ?
C37 C38 1.408(2) . ?
C38 C39 1.526(2) . ?
C41 C42 1.526(2) . ?
C42 C43 1.525(3) . ?
C43 C44 1.521(2) . ?
C43 C46 1.522(3) . ?
C44 C45 1.527(2) . ?

loop_
_geom_hbond_atom_site_label_D
_geom_hbond_atom_site_label_H
_geom_hbond_atom_site_label_A
_geom_hbond_distance_DH
_geom_hbond_distance_HA
_geom_hbond_distance_DA
_geom_hbond_angle_DHA
_geom_hbond_site_symmetry_A
_geom_hbond_publ_flag
N2 H2 O33 0.85(2) 2.08(2) 2.9180(17) 167.4(19) . yes
N4 H4 O11 0.840(19) 2.170(19) 2.9756(18) 160.5(17) 2_666 yes
